data_7046012
loop_
_publ_author_name
'Saleem, Ayaan'
'Kobielska, Paulina A.'
'Harms, Klaus'
'Katsikogianni, Maria G.'
'Telford, Richard'
'Novitchi, Ghenadie'
'Nayak, Sanjit'

_publ_section_title
;
 Transition metal complexes of a versatile polyalkoxy oxazolidine-based
 ligand derived from in situ cyclization.
;
_journal_issue 17
_journal_name_full 'Dalton transactions (Cambridge, England : 2003)'
_journal_page_first 6156
_journal_page_last 6165
_journal_paper_doi 10.1039/c7dt04634k
_journal_volume 47
_journal_year 2018
_chemical_formula_moiety 'C76 H70 Fe4 N10 O21, 2(N O3), 2(C2 H3 N)'
_chemical_formula_sum 'C80 H76 Fe4 N14 O27'
_chemical_formula_weight 1888.94
_space_group_crystal_system triclinic
_space_group_IT_number 2
_space_group_name_Hall '-P 1'
_space_group_name_H-M_alt 'P -1'
_symmetry_space_group_name_Hall '-P 1'
_symmetry_space_group_name_H-M 'P -1'
_atom_sites_solution_hydrogens mixed
_atom_sites_solution_primary direct
_atom_sites_solution_secondary difmap
_audit_creation_method SHELXL-2018/3
_audit_update_record
;
2018-03-24 deposited with the CCDC.
2018-04-09 downloaded from the CCDC.
;
_cell_angle_alpha 83.424(4)
_cell_angle_beta 81.197(5)
_cell_angle_gamma 69.805(4)
_cell_formula_units_Z 1
_cell_length_a 11.9096(6)
_cell_length_b 12.5269(7)
_cell_length_c 17.0352(10)
_cell_measurement_reflns_used 4782
_cell_measurement_temperature 173(2)
_cell_measurement_theta_max 64.6614
_cell_measurement_theta_min 3.7681
_cell_volume 2351.9(2)
_computing_cell_refinement 'SAINT V8.38A (Bruker AXS Inc., 2017)'
_computing_data_collection APEX2
_computing_data_reduction 'SAINT V8.38A (Bruker AXS Inc., 2017)'
_computing_molecular_graphics 'shelXle (C.B. Huebschle, rev 833)'
_computing_publication_material 'PLATON/SQUEEZE (Spek, 2015)'
_computing_structure_refinement 'SHELXL-2018/3 (Sheldrick, 2018)'
_computing_structure_solution 'SHELXT 2014/5 (Sheldrick, 2014)'
_diffrn_ambient_temperature 173(2)
_diffrn_detector_area_resol_mean 8.3333
_diffrn_measured_fraction_theta_full 0.919
_diffrn_measured_fraction_theta_max 0.919
_diffrn_measurement_device_type 'BRUKER APEX2'
_diffrn_radiation_type CuK\a
_diffrn_radiation_wavelength 1.54184
_diffrn_reflns_av_R_equivalents 0.0619
_diffrn_reflns_av_unetI/netI 0.1347
_diffrn_reflns_Laue_measured_fraction_full 0.919
_diffrn_reflns_Laue_measured_fraction_max 0.919
_diffrn_reflns_limit_h_max 13
_diffrn_reflns_limit_h_min -14
_diffrn_reflns_limit_k_max 14
_diffrn_reflns_limit_k_min -14
_diffrn_reflns_limit_l_max 18
_diffrn_reflns_limit_l_min -20
_diffrn_reflns_number 10875
_diffrn_reflns_point_group_measured_fraction_full 0.919
_diffrn_reflns_point_group_measured_fraction_max 0.919
_diffrn_reflns_theta_full 67.071
_diffrn_reflns_theta_max 67.071
_diffrn_reflns_theta_min 2.631
_diffrn_source 'sealed tube'
_exptl_absorpt_coefficient_mu 5.522
_exptl_absorpt_correction_T_max 0.27
_exptl_absorpt_correction_T_min 0.16
_exptl_absorpt_correction_type multi-scan
_exptl_absorpt_process_details 'TWINABS - Bruker AXS scaling for twinned crystals - Version 2012/1'
_exptl_crystal_colour 'black / dark red'
_exptl_crystal_density_diffrn 1.334
_exptl_crystal_density_method 'not measured'
_exptl_crystal_description block
_exptl_crystal_F_000 974
_exptl_crystal_size_max 0.65
_exptl_crystal_size_mid 0.34
_exptl_crystal_size_min 0.32
_refine_diff_density_max 0.679
_refine_diff_density_min -0.918
_refine_diff_density_rms 0.090
_refine_ls_extinction_method none
_refine_ls_goodness_of_fit_ref 0.974
_refine_ls_hydrogen_treatment constr
_refine_ls_matrix_type full
_refine_ls_number_parameters 727
_refine_ls_number_reflns 7709
_refine_ls_number_restraints 895
_refine_ls_restrained_S_all 0.927
_refine_ls_R_factor_all 0.1071
_refine_ls_R_factor_gt 0.0702
_refine_ls_shift/su_max 0.001
_refine_ls_shift/su_mean 0.000
_refine_ls_structure_factor_coef Fsqd
_refine_ls_weighting_details 'w=1/[\s^2^(Fo^2^)+(0.0967P)^2^] where P=(Fo^2^+2Fc^2^)/3'
_refine_ls_weighting_scheme calc
_refine_ls_wR_factor_gt 0.1676
_refine_ls_wR_factor_ref 0.1813
_reflns_Friedel_coverage 0.000
_reflns_number_gt 4968
_reflns_number_total 7709
_reflns_threshold_expression 'I > 2\s(I)'
_cod_data_source_file c7dt04634k2.cif
_cod_data_source_block cmpd_5
_cod_depositor_comments
;
The following automatic conversions were performed:

'_exptl_absorpt_correction_type' value 'Multi-Scan' changed to
'multi-scan' according to
/home/data/users/saulius/crontab/automatic-downloads/rss-feeds/RSC/lib/dictionaries/cif_core.dic
dictionary named 'cif_core.dic' version 2.4.2 from 2011-04-26.

Automatic conversion script
Id: cif_fix_values 4973 2017-02-22 13:04:09Z antanas 

 Adding full bibliography for 7046012--7046017.cif.
;
_cod_database_code 7046012
_shelx_shelxl_version_number 2018/3
_shelx_space_group_comment
; 
The symmetry employed for this shelxl refinement is uniquely defined 
by the following loop, which should always be used as a source of 
symmetry information in preference to the above space-group names. 
They are only intended as comments. 
;
_shelx_estimated_absorpt_t_min 0.124
_shelx_estimated_absorpt_t_max 0.271

loop_
_space_group_symop_operation_xyz
'x, y, z'
'-x, -y, -z'

loop_
_atom_site_label
_atom_site_type_symbol
_atom_site_fract_x
_atom_site_fract_y
_atom_site_fract_z
_atom_site_U_iso_or_equiv
_atom_site_adp_type
_atom_site_occupancy
_atom_site_site_symmetry_order
_atom_site_calc_flag
_atom_site_refinement_flags_posn
_atom_site_refinement_flags_adp
_atom_site_refinement_flags_occupancy
_atom_site_disorder_assembly
_atom_site_disorder_group
Fe1 Fe 0.12078(6) 0.38655(6) 0.53954(4) 0.0217(2) Uani 1 1 d . . . . .
Fe2 Fe 0.13768(7) 0.41122(6) 0.73360(4) 0.0284(2) Uani 1 1 d . . . . .
O1 O 0.000000 0.500000 0.500000 0.0247(10) Uani 1 2 d S . P . .
N1 N 0.0207(3) 0.2756(3) 0.5338(2) 0.0248(9) Uani 1 1 d . . . . .
C2 C 0.0055(4) 0.2465(4) 0.4648(3) 0.0277(11) Uani 1 1 d . . . . .
C3 C -0.0691(4) 0.1815(4) 0.4613(3) 0.0332(12) Uani 1 1 d . . . . .
H3 H -0.079361 0.160883 0.411571 0.040 Uiso 1 1 calc R U . . .
C4 C -0.1262(5) 0.1488(4) 0.5301(4) 0.0382(13) Uani 1 1 d . . . . .
H4 H -0.174040 0.102271 0.528280 0.046 Uiso 1 1 calc R U . . .
C5 C -0.1160(5) 0.1824(4) 0.6042(3) 0.0360(13) Uani 1 1 d . . . . .
C6 C -0.1770(6) 0.1592(6) 0.6785(4) 0.0495(16) Uani 1 1 d . . . . .
H6 H -0.225299 0.111793 0.682492 0.059 Uiso 1 1 calc R U . . .
C7 C -0.1661(6) 0.2050(5) 0.7440(4) 0.0504(16) Uani 1 1 d . . . . .
H7 H -0.209719 0.190891 0.793261 0.060 Uiso 1 1 calc R U . . .
C8 C -0.0927(5) 0.2728(5) 0.7420(3) 0.0429(14) Uani 1 1 d . . . . .
H01F H -0.090379 0.305667 0.789031 0.052 Uiso 1 1 calc R U . . .
O9 O 0.0490(3) 0.3544(3) 0.6623(2) 0.0293(8) Uani 1 1 d . . . . .
C9 C -0.0244(4) 0.2918(4) 0.6726(3) 0.0294(12) Uani 1 1 d . . . . .
C10 C -0.0387(4) 0.2472(4) 0.6023(3) 0.0284(11) Uani 1 1 d . . . . .
C11 C 0.0642(5) 0.2970(4) 0.3932(3) 0.0311(12) Uani 1 1 d . . . . .
H11A H 0.011120 0.377981 0.384949 0.037 Uiso 1 1 calc R U . . .
O11 O 0.0708(3) 0.2440(3) 0.3243(2) 0.0389(9) Uani 1 1 d . . . . .
H11 H 0.054205 0.293463 0.286261 0.058 Uiso 1 1 calc R U . . .
N22 N 0.2469(3) 0.4582(3) 0.4676(2) 0.0235(9) Uani 1 1 d . . . . .
C23 C 0.2737(4) 0.4530(4) 0.3898(3) 0.0220(10) Uani 1 1 d . . . . .
C24 C 0.3406(5) 0.5149(5) 0.3448(3) 0.0387(13) Uani 1 1 d . . . . .
H24 H 0.357611 0.509999 0.288780 0.046 Uiso 1 1 calc R U . . .
C25 C 0.3819(5) 0.5830(5) 0.3816(3) 0.0385(14) Uani 1 1 d . . . . .
H25 H 0.428992 0.624535 0.351364 0.046 Uiso 1 1 calc R U . . .
C26 C 0.3545(5) 0.5913(4) 0.4646(3) 0.0307(12) Uani 1 1 d . . . . .
C27 C 0.3918(5) 0.6586(4) 0.5091(3) 0.0360(13) Uani 1 1 d . . . . .
H27 H 0.440702 0.701380 0.483343 0.043 Uiso 1 1 calc R U . . .
C28 C 0.3576(5) 0.6623(4) 0.5889(4) 0.0394(14) Uani 1 1 d . . . . .
H28 H 0.381916 0.709264 0.617952 0.047 Uiso 1 1 calc R U . . .
C29 C 0.2866(5) 0.5981(4) 0.6302(3) 0.0341(12) Uani 1 1 d . . . . .
H29 H 0.263766 0.602367 0.685996 0.041 Uiso 1 1 calc R U . . .
C30 C 0.2512(4) 0.5296(4) 0.5887(3) 0.0269(11) Uani 1 1 d . . . . .
O30 O 0.1817(3) 0.4659(3) 0.62048(19) 0.0281(8) Uani 1 1 d . . . . .
C31 C 0.2864(4) 0.5264(4) 0.5061(3) 0.0228(10) Uani 1 1 d . . . . .
C32 C 0.2289(5) 0.3748(4) 0.3517(3) 0.0306(12) Uani 1 1 d . . . . .
H32 H 0.164794 0.421178 0.318010 0.037 Uiso 1 1 calc R U . . .
N33 N 0.1804(3) 0.3004(3) 0.4122(2) 0.0233(9) Uani 1 1 d . . . . .
C34 C 0.2836(4) 0.1880(4) 0.4170(3) 0.0288(11) Uani 1 1 d . . . . .
C35 C 0.3542(5) 0.1853(4) 0.3343(3) 0.0387(13) Uani 1 1 d . . . . .
H35A H 0.441711 0.148850 0.337547 0.046 Uiso 1 1 calc R U . . .
H35B H 0.329256 0.141495 0.299558 0.046 Uiso 1 1 calc R U . . .
O36 O 0.3281(4) 0.3019(3) 0.3029(2) 0.0513(11) Uani 1 1 d . . . . .
C37 C 0.3567(4) 0.1980(4) 0.4808(3) 0.0295(12) Uani 1 1 d . . . . .
H37A H 0.416612 0.122641 0.493037 0.035 Uiso 1 1 calc R U . . .
H37B H 0.400755 0.251610 0.460433 0.035 Uiso 1 1 calc R U . . .
O38 O 0.2781(3) 0.2383(3) 0.55193(19) 0.0289(8) Uani 1 1 d . . . . .
H38 H 0.264381 0.182996 0.579381 0.043 Uiso 1 1 d R U . . .
C39 C 0.2420(5) 0.0851(4) 0.4369(3) 0.0341(13) Uani 1 1 d . . . . .
H39A H 0.192604 0.091426 0.489583 0.041 Uiso 1 1 calc R U . . .
H39B H 0.191968 0.081494 0.396544 0.041 Uiso 1 1 calc R U . . .
O40 O 0.3460(3) -0.0158(3) 0.4379(2) 0.0417(10) Uani 1 1 d . . . . .
H40 H 0.353451 -0.042533 0.485051 0.062 Uiso 1 1 calc R U . . .
C101 C 0.3488(10) 0.3262(9) 0.8158(7) 0.042(3) Uani 0.549(11) 1 d . . P A 1
H10A H 0.313130 0.321724 0.872020 0.050 Uiso 0.549(11) 1 calc R U P A 1
H10B H 0.428361 0.335137 0.815115 0.050 Uiso 0.549(11) 1 calc R U P A 1
O101 O 0.4544(15) 0.1008(11) 0.6698(9) 0.049(3) Uani 0.549(11) 1 d . . P A 1
H101 H 0.518387 0.077145 0.638700 0.074 Uiso 0.549(11) 1 calc R U P A 1
C102 C 0.4528(9) 0.1980(11) 0.7050(8) 0.031(2) Uani 0.549(11) 1 d . . P A 1
H10C H 0.430121 0.265322 0.666693 0.037 Uiso 0.549(11) 1 calc R U P A 1
H10D H 0.534340 0.186942 0.718176 0.037 Uiso 0.549(11) 1 calc R U P A 1
C103 C 0.3946(10) 0.1135(10) 0.8404(7) 0.045(3) Uani 0.549(11) 1 d . . P A 1
H10E H 0.432149 0.041839 0.812914 0.054 Uiso 0.549(11) 1 calc R U P A 1
H10F H 0.450285 0.118809 0.876216 0.054 Uiso 0.549(11) 1 calc R U P A 1
O100 O 0.2713(3) 0.4244(3) 0.7738(2) 0.0381(9) Uani 1 1 d . . . . .
C201 C 0.3732(11) 0.3451(11) 0.7554(10) 0.044(3) Uani 0.451(11) 1 d . . P A 2
H20A H 0.435599 0.354799 0.783458 0.053 Uiso 0.451(11) 1 calc R U P A 2
H20B H 0.398087 0.352892 0.697453 0.053 Uiso 0.451(11) 1 calc R U P A 2
O201 O 0.4620(18) 0.1507(17) 0.6515(11) 0.078(7) Uani 0.451(11) 1 d . . P A 2
H201 H 0.519651 0.100730 0.627520 0.117 Uiso 0.451(11) 1 calc R U P A 2
C202 C 0.4705(14) 0.1339(17) 0.7345(9) 0.056(4) Uani 0.451(11) 1 d . . P A 2
H20C H 0.546242 0.142579 0.745051 0.067 Uiso 0.451(11) 1 calc R U P A 2
H20D H 0.472238 0.055694 0.753459 0.067 Uiso 0.451(11) 1 calc R U P A 2
C203 C 0.3631(12) 0.1930(12) 0.8671(8) 0.046(3) Uani 0.451(11) 1 d . . P A 2
H20E H 0.326434 0.263341 0.896235 0.055 Uiso 0.451(11) 1 calc R U P A 2
H20F H 0.445069 0.152162 0.881979 0.055 Uiso 0.451(11) 1 calc R U P A 2
O309 O 0.0120(3) 0.5587(3) 0.7637(2) 0.0414(10) Uani 1 1 d . . . . .
C311 C 0.1916(5) 0.1703(5) 0.8346(3) 0.0389(13) Uani 1 1 d . . . . .
H311 H 0.156499 0.114143 0.820439 0.047 Uiso 0.578(14) 1 calc R U P B 1
H411 H 0.164636 0.109930 0.817917 0.047 Uiso 0.422(14) 1 calc R U P B 2
N312 N 0.2445(4) 0.2228(4) 0.7617(2) 0.0339(10) Uani 1 1 d . . . . .
H312 H 0.253756 0.177798 0.714879 0.041 Uiso 1 1 calc R U . . .
C313 C 0.3650(5) 0.2188(5) 0.7788(3) 0.0391(12) Uani 1 1 d . . . . .
O315 O 0.2845(4) 0.1171(3) 0.8828(2) 0.0533(11) Uani 1 1 d . . . . .
N301 N 0.0627(17) 0.3711(10) 0.8451(11) 0.031(2) Uani 0.578(14) 1 d D U P B 1
C302 C 0.0924(18) 0.2688(11) 0.8821(10) 0.034(2) Uani 0.578(14) 1 d D U P B 1
C303 C 0.0352(13) 0.2502(10) 0.9588(8) 0.038(2) Uani 0.578(14) 1 d D U P B 1
H303 H 0.056256 0.175682 0.984407 0.046 Uiso 0.578(14) 1 calc R U P B 1
C304 C -0.0498(11) 0.3384(10) 0.9959(7) 0.042(2) Uani 0.578(14) 1 d D U P B 1
H304 H -0.089731 0.325612 1.047014 0.050 Uiso 0.578(14) 1 calc R U P B 1
C305 C -0.0789(10) 0.4498(10) 0.9582(6) 0.037(2) Uani 0.578(14) 1 d D U P B 1
C306 C -0.1637(10) 0.5517(10) 0.9907(6) 0.044(2) Uani 0.578(14) 1 d D U P B 1
H306 H -0.203605 0.548887 1.043222 0.052 Uiso 0.578(14) 1 calc R U P B 1
C307 C -0.1870(11) 0.6528(10) 0.9458(6) 0.044(2) Uani 0.578(14) 1 d D U P B 1
H307 H -0.245797 0.719088 0.967245 0.053 Uiso 0.578(14) 1 calc R U P B 1
C308 C -0.1266(11) 0.6621(10) 0.8689(6) 0.039(2) Uani 0.578(14) 1 d D U P B 1
H308 H -0.143588 0.734181 0.839856 0.047 Uiso 0.578(14) 1 calc R U P B 1
C309 C -0.0430(11) 0.5671(9) 0.8356(7) 0.032(2) Uani 0.578(14) 1 d D U P B 1
C310 C -0.0213(11) 0.4618(9) 0.8810(7) 0.033(2) Uani 0.578(14) 1 d D U P B 1
N401 N 0.057(2) 0.3534(14) 0.8449(14) 0.030(3) Uani 0.422(14) 1 d D U P B 2
C402 C 0.091(2) 0.2484(15) 0.8776(14) 0.034(3) Uani 0.422(14) 1 d D U P B 2
C403 C 0.0314(17) 0.2198(14) 0.9511(11) 0.036(3) Uani 0.422(14) 1 d D U P B 2
H403 H 0.056770 0.144009 0.974411 0.043 Uiso 0.422(14) 1 calc R U P B 2
C404 C -0.0633(15) 0.3023(13) 0.9879(10) 0.039(3) Uani 0.422(14) 1 d D U P B 2
H404 H -0.105459 0.283352 1.036449 0.047 Uiso 0.422(14) 1 calc R U P B 2
C405 C -0.0992(13) 0.4160(12) 0.9544(9) 0.038(2) Uani 0.422(14) 1 d D U P B 2
C406 C -0.1944(14) 0.5132(13) 0.9855(8) 0.042(2) Uani 0.422(14) 1 d D U P B 2
H406 H -0.238151 0.506661 1.036338 0.050 Uiso 0.422(14) 1 calc R U P B 2
C407 C -0.2216(15) 0.6142(13) 0.9420(8) 0.044(3) Uani 0.422(14) 1 d D U P B 2
H407 H -0.286921 0.676289 0.963297 0.053 Uiso 0.422(14) 1 calc R U P B 2
C408 C -0.1606(15) 0.6337(13) 0.8680(8) 0.040(3) Uani 0.422(14) 1 d D U P B 2
H408 H -0.184771 0.706318 0.839739 0.048 Uiso 0.422(14) 1 calc R U P B 2
C409 C -0.0638(15) 0.5443(12) 0.8367(10) 0.032(3) Uani 0.422(14) 1 d D U P B 2
C410 C -0.0369(15) 0.4370(12) 0.8799(9) 0.031(2) Uani 0.422(14) 1 d D U P B 2
N501 N -0.0670(14) 0.0481(11) 0.1013(7) 0.093(4) Uani 0.662(14) 1 d D U P C 1
C502 C -0.0679(16) 0.0792(13) 0.1637(8) 0.082(3) Uani 0.662(14) 1 d D U P C 1
C503 C -0.044(2) 0.0938(15) 0.2419(8) 0.083(4) Uani 0.662(14) 1 d D U P C 1
H50A H -0.058976 0.033638 0.279629 0.125 Uiso 0.662(14) 1 calc R U P C 1
H50B H -0.097042 0.168410 0.259347 0.125 Uiso 0.662(14) 1 calc R U P C 1
H50C H 0.040290 0.089196 0.239502 0.125 Uiso 0.662(14) 1 calc R U P C 1
N601 N 0.035(3) 0.003(2) 0.1015(14) 0.102(5) Uani 0.338(14) 1 d D U P C 2
C602 C -0.001(3) 0.052(3) 0.1604(15) 0.087(4) Uani 0.338(14) 1 d D U P C 2
C603 C -0.057(4) 0.129(3) 0.2239(18) 0.083(6) Uani 0.338(14) 1 d D U P C 2
H60A H -0.116686 0.198251 0.203045 0.124 Uiso 0.338(14) 1 calc R U P C 2
H60B H 0.005056 0.149934 0.243958 0.124 Uiso 0.338(14) 1 calc R U P C 2
H60C H -0.096919 0.091760 0.267310 0.124 Uiso 0.338(14) 1 calc R U P C 2
N900 N 0.3007(5) -0.0268(4) 0.6535(4) 0.0521(14) Uani 1 1 d . . . . .
O901 O 0.2201(4) 0.0689(4) 0.6439(3) 0.0599(12) Uani 1 1 d . . . . .
O902 O 0.3710(4) -0.0732(4) 0.5946(3) 0.0590(12) Uani 1 1 d . . . . .
O903 O 0.3140(5) -0.0690(5) 0.7212(3) 0.0878(17) Uani 1 1 d . . . . .

loop_
_atom_site_aniso_label
_atom_site_aniso_U_11
_atom_site_aniso_U_22
_atom_site_aniso_U_33
_atom_site_aniso_U_23
_atom_site_aniso_U_13
_atom_site_aniso_U_12
Fe1 0.0232(4) 0.0222(4) 0.0188(4) -0.0029(3) -0.0021(3) -0.0062(3)
Fe2 0.0302(5) 0.0330(5) 0.0176(4) -0.0046(3) -0.0026(3) -0.0040(3)
O1 0.026(2) 0.025(2) 0.023(2) -0.0038(19) -0.007(2) -0.0066(19)
N1 0.025(2) 0.022(2) 0.025(2) -0.0045(17) 0.0002(18) -0.0045(17)
C2 0.021(3) 0.025(3) 0.030(3) -0.003(2) 0.001(2) 0.000(2)
C3 0.030(3) 0.029(3) 0.043(3) -0.008(2) -0.010(3) -0.010(2)
C4 0.033(3) 0.033(3) 0.053(4) -0.001(3) -0.010(3) -0.016(2)
C5 0.031(3) 0.032(3) 0.047(3) 0.011(3) -0.009(3) -0.014(2)
C6 0.045(4) 0.061(4) 0.050(4) 0.013(3) -0.006(3) -0.032(3)
C7 0.047(4) 0.066(4) 0.041(4) 0.007(3) 0.007(3) -0.030(3)
C8 0.049(4) 0.059(4) 0.023(3) 0.004(3) 0.000(3) -0.025(3)
O9 0.0289(18) 0.0339(19) 0.0267(18) -0.0014(15) -0.0031(16) -0.0129(15)
C9 0.028(3) 0.027(3) 0.030(3) 0.008(2) -0.005(2) -0.007(2)
C10 0.026(3) 0.030(3) 0.027(3) -0.001(2) -0.002(2) -0.008(2)
C11 0.032(3) 0.036(3) 0.024(3) -0.007(2) -0.004(2) -0.007(2)
O11 0.047(2) 0.037(2) 0.033(2) -0.0063(16) -0.0141(19) -0.0081(18)
N22 0.027(2) 0.020(2) 0.027(2) 0.0016(17) -0.0086(18) -0.0114(17)
C23 0.023(2) 0.022(2) 0.019(2) -0.0023(19) -0.004(2) -0.0041(19)
C24 0.041(3) 0.046(3) 0.028(3) 0.004(3) 0.003(3) -0.019(3)
C25 0.042(3) 0.052(4) 0.033(3) 0.014(3) -0.011(3) -0.033(3)
C26 0.030(3) 0.023(3) 0.042(3) 0.001(2) -0.008(3) -0.011(2)
C27 0.039(3) 0.033(3) 0.044(3) 0.007(2) -0.014(3) -0.021(2)
C28 0.045(3) 0.026(3) 0.056(4) 0.001(3) -0.024(3) -0.016(2)
C29 0.037(3) 0.033(3) 0.035(3) -0.006(2) -0.012(3) -0.010(2)
C30 0.025(3) 0.021(2) 0.033(3) -0.006(2) -0.009(2) -0.002(2)
O30 0.0314(18) 0.0276(18) 0.0271(18) -0.0005(14) -0.0040(16) -0.0126(15)
C31 0.024(2) 0.016(2) 0.027(3) 0.0029(19) -0.004(2) -0.0064(19)
C32 0.036(3) 0.036(3) 0.021(2) -0.002(2) 0.001(2) -0.014(2)
N33 0.019(2) 0.024(2) 0.023(2) -0.0063(17) 0.0029(18) -0.0040(16)
C34 0.029(3) 0.028(3) 0.023(3) -0.010(2) 0.003(2) -0.001(2)
C35 0.039(3) 0.038(3) 0.033(3) -0.013(2) 0.007(3) -0.006(2)
O36 0.069(3) 0.043(2) 0.035(2) -0.0155(18) 0.026(2) -0.021(2)
C37 0.030(3) 0.026(3) 0.030(3) -0.007(2) -0.001(2) -0.005(2)
O38 0.0280(18) 0.0318(19) 0.0231(18) -0.0031(14) 0.0003(15) -0.0064(14)
C39 0.031(3) 0.025(3) 0.041(3) -0.010(2) -0.004(3) 0.001(2)
O40 0.034(2) 0.031(2) 0.051(2) -0.0078(18) -0.002(2) 0.0012(16)
C101 0.048(6) 0.043(5) 0.030(6) 0.000(4) -0.005(5) -0.011(4)
O101 0.048(6) 0.048(7) 0.053(8) -0.018(5) 0.001(6) -0.016(6)
C102 0.021(5) 0.041(6) 0.032(5) -0.008(5) -0.002(4) -0.012(5)
C103 0.047(5) 0.045(6) 0.037(6) 0.007(5) -0.013(4) -0.008(5)
O100 0.046(2) 0.041(2) 0.0270(19) 0.0004(16) -0.0117(18) -0.0115(17)
C201 0.026(6) 0.052(6) 0.052(9) -0.003(6) -0.005(6) -0.010(4)
O201 0.047(10) 0.102(15) 0.035(7) -0.021(9) 0.000(6) 0.042(10)
C202 0.051(7) 0.062(9) 0.029(7) -0.001(7) -0.003(6) 0.012(7)
C203 0.044(7) 0.043(8) 0.035(5) -0.014(5) -0.008(5) 0.008(5)
O309 0.047(2) 0.044(2) 0.0203(17) -0.0059(16) -0.0029(17) 0.0020(17)
C311 0.046(3) 0.032(3) 0.036(3) 0.001(2) -0.004(2) -0.011(2)
N312 0.035(2) 0.037(2) 0.023(2) 0.0007(18) -0.0051(19) -0.0036(19)
C313 0.034(3) 0.045(3) 0.032(3) -0.002(2) -0.006(2) -0.005(2)
O315 0.058(2) 0.051(2) 0.035(2) 0.0136(19) -0.009(2) -0.001(2)
N301 0.032(3) 0.032(3) 0.026(3) -0.002(3) -0.003(3) -0.009(3)
C302 0.036(3) 0.035(4) 0.029(3) -0.002(3) -0.004(3) -0.010(3)
C303 0.046(3) 0.039(4) 0.027(3) 0.001(3) -0.002(3) -0.014(3)
C304 0.049(4) 0.046(4) 0.027(3) -0.002(3) 0.001(3) -0.012(3)
C305 0.042(3) 0.040(3) 0.027(3) -0.005(3) -0.002(3) -0.012(3)
C306 0.044(4) 0.047(4) 0.034(3) -0.015(3) 0.006(3) -0.010(3)
C307 0.046(4) 0.044(4) 0.038(3) -0.018(3) 0.005(3) -0.008(3)
C308 0.040(4) 0.038(4) 0.035(3) -0.012(3) -0.002(3) -0.008(3)
C309 0.035(4) 0.036(3) 0.022(3) -0.005(3) -0.005(3) -0.008(3)
C310 0.033(3) 0.037(3) 0.024(3) -0.003(3) -0.003(3) -0.006(3)
N401 0.032(4) 0.033(4) 0.022(3) -0.002(3) -0.001(3) -0.009(3)
C402 0.038(3) 0.035(4) 0.028(3) 0.000(3) -0.004(3) -0.013(3)
C403 0.042(4) 0.039(4) 0.026(4) 0.001(4) -0.001(3) -0.014(4)
C404 0.046(4) 0.041(4) 0.028(4) -0.001(3) 0.002(3) -0.015(3)
C405 0.041(3) 0.041(3) 0.027(3) -0.006(3) 0.002(3) -0.009(3)
C406 0.045(4) 0.043(4) 0.033(4) -0.011(3) 0.005(3) -0.010(3)
C407 0.042(4) 0.044(4) 0.037(4) -0.013(4) 0.008(3) -0.006(3)
C408 0.040(4) 0.040(4) 0.032(3) -0.011(3) 0.003(3) -0.004(3)
C409 0.036(4) 0.036(4) 0.023(3) -0.006(3) -0.002(3) -0.007(3)
C410 0.033(3) 0.034(3) 0.025(3) -0.004(3) -0.004(3) -0.009(3)
N501 0.123(8) 0.095(7) 0.075(5) -0.010(5) -0.010(6) -0.052(6)
C502 0.098(6) 0.084(5) 0.073(5) -0.008(4) -0.011(5) -0.040(5)
C503 0.100(8) 0.090(8) 0.074(6) -0.014(6) -0.016(6) -0.045(7)
N601 0.121(10) 0.098(9) 0.082(7) -0.010(7) -0.008(8) -0.028(8)
C602 0.100(7) 0.089(6) 0.076(6) -0.005(5) -0.011(6) -0.035(6)
C603 0.096(9) 0.091(10) 0.074(9) -0.009(8) -0.020(9) -0.041(9)
N900 0.049(3) 0.037(3) 0.066(4) 0.007(3) -0.008(3) -0.012(3)
O901 0.057(3) 0.046(3) 0.059(3) -0.003(2) 0.000(2) 0.002(2)
O902 0.052(3) 0.052(3) 0.058(3) -0.020(2) -0.001(2) 0.004(2)
O903 0.099(4) 0.097(4) 0.055(3) 0.016(3) -0.016(3) -0.020(3)

loop_
_atom_type_symbol
_atom_type_description
_atom_type_scat_dispersion_real
_atom_type_scat_dispersion_imag
_atom_type_scat_source
C C 0.0181 0.0091 'International Tables Vol C Tables 4.2.6.8 and 6.1.1.4'
H H 0.0000 0.0000 'International Tables Vol C Tables 4.2.6.8 and 6.1.1.4'
Fe Fe -1.1336 3.1974 'International Tables Vol C Tables 4.2.6.8 and 6.1.1.4'
N N 0.0311 0.0180 'International Tables Vol C Tables 4.2.6.8 and 6.1.1.4'
O O 0.0492 0.0322 'International Tables Vol C Tables 4.2.6.8 and 6.1.1.4'

loop_
_geom_angle_atom_site_label_1
_geom_angle_atom_site_label_2
_geom_angle_atom_site_label_3
_geom_angle
_geom_angle_site_symmetry_1
O1 Fe1 O30 104.08(9) .
O1 Fe1 N1 87.80(10) .
O30 Fe1 N1 142.90(14) .
O1 Fe1 O38 163.52(9) .
O30 Fe1 O38 88.36(13) .
N1 Fe1 O38 88.60(14) .
O1 Fe1 N22 88.85(10) .
O30 Fe1 N22 74.72(14) .
N1 Fe1 N22 141.51(15) .
O38 Fe1 N22 84.00(13) .
O1 Fe1 O9 104.39(9) .
O30 Fe1 O9 68.61(12) .
N1 Fe1 O9 74.44(14) .
O38 Fe1 O9 90.09(12) .
N22 Fe1 O9 143.00(14) .
O1 Fe1 N33 90.98(9) .
O30 Fe1 N33 142.09(13) .
N1 Fe1 N33 70.77(14) .
O38 Fe1 N33 72.67(12) .
N22 Fe1 N33 70.96(14) .
O9 Fe1 N33 141.22(13) .
O100 Fe2 O309 100.30(16) .
O100 Fe2 O30 95.45(15) .
O309 Fe2 O30 95.84(14) .
O100 Fe2 O9 156.94(15) .
O309 Fe2 O9 100.79(15) .
O30 Fe2 O9 73.21(13) .
O100 Fe2 N301 92.4(7) .
O309 Fe2 N301 76.8(3) .
O30 Fe2 N301 170.1(6) .
O9 Fe2 N301 101.4(7) .
O100 Fe2 N401 96.5(10) .
O309 Fe2 N401 80.9(4) .
O30 Fe2 N401 168.0(10) .
O9 Fe2 N401 95.9(10) .
O100 Fe2 N312 79.19(16) .
O309 Fe2 N312 151.63(15) .
O30 Fe2 N312 112.49(14) .
O9 Fe2 N312 86.62(15) .
N301 Fe2 N312 74.9(3) .
N401 Fe2 N312 71.1(4) .
Fe1 O1 Fe1 180.0 2_566
C2 N1 C10 120.5(4) .
C2 N1 Fe1 121.6(3) .
C10 N1 Fe1 117.4(3) .
N1 C2 C3 121.1(5) .
N1 C2 C11 114.4(5) .
C3 C2 C11 124.2(5) .
C4 C3 C2 119.0(5) .
C4 C3 H3 120.5 .
C2 C3 H3 120.5 .
C3 C4 C5 121.3(5) .
C3 C4 H4 119.4 .
C5 C4 H4 119.4 .
C4 C5 C6 126.0(5) .
C4 C5 C10 115.9(5) .
C6 C5 C10 118.1(5) .
C7 C6 C5 119.4(6) .
C7 C6 H6 120.3 .
C5 C6 H6 120.3 .
C6 C7 C8 122.7(6) .
C6 C7 H7 118.6 .
C8 C7 H7 118.6 .
C9 C8 C7 120.6(6) .
C9 C8 H01F 119.7 .
C7 C8 H01F 119.7 .
C9 O9 Fe2 136.4(3) .
C9 O9 Fe1 116.0(3) .
Fe2 O9 Fe1 106.72(15) .
O9 C9 C8 126.9(5) .
O9 C9 C10 115.9(4) .
C8 C9 C10 117.0(5) .
N1 C10 C5 122.0(5) .
N1 C10 C9 116.0(4) .
C5 C10 C9 121.9(5) .
O11 C11 N33 115.5(4) .
O11 C11 C2 112.3(4) .
N33 C11 C2 108.5(4) .
O11 C11 H11A 106.7 .
N33 C11 H11A 106.7 .
C2 C11 H11A 106.7 .
C11 O11 H11 109.5 .
C23 N22 C31 119.5(4) .
C23 N22 Fe1 124.6(3) .
C31 N22 Fe1 115.2(3) .
N22 C23 C24 122.2(5) .
N22 C23 C32 116.5(4) .
C24 C23 C32 121.3(4) .
C25 C24 C23 119.7(5) .
C25 C24 H24 120.2 .
C23 C24 H24 120.2 .
C24 C25 C26 119.7(5) .
C24 C25 H25 120.1 .
C26 C25 H25 120.1 .
C31 C26 C25 117.4(5) .
C31 C26 C27 117.6(5) .
C25 C26 C27 124.9(5) .
C28 C27 C26 120.0(5) .
C28 C27 H27 120.0 .
C26 C27 H27 120.0 .
C27 C28 C29 122.0(5) .
C27 C28 H28 119.0 .
C29 C28 H28 119.0 .
C30 C29 C28 119.4(5) .
C30 C29 H29 120.3 .
C28 C29 H29 120.3 .
O30 C30 C29 125.4(5) .
O30 C30 C31 116.2(4) .
C29 C30 C31 118.4(5) .
C30 O30 Fe2 132.6(3) .
C30 O30 Fe1 117.0(3) .
Fe2 O30 Fe1 109.81(15) .
N22 C31 C26 121.5(4) .
N22 C31 C30 116.0(4) .
C26 C31 C30 122.6(5) .
O36 C32 N33 107.6(4) .
O36 C32 C23 108.4(4) .
N33 C32 C23 112.0(4) .
O36 C32 H32 109.6 .
N33 C32 H32 109.6 .
C23 C32 H32 109.6 .
C11 N33 C32 111.1(4) .
C11 N33 C34 117.4(4) .
C32 N33 C34 104.9(4) .
C11 N33 Fe1 101.9(3) .
C32 N33 Fe1 110.1(3) .
C34 N33 Fe1 111.5(3) .
N33 C34 C39 113.4(4) .
N33 C34 C35 102.9(4) .
C39 C34 C35 111.8(4) .
N33 C34 C37 106.3(4) .
C39 C34 C37 110.8(4) .
C35 C34 C37 111.3(4) .
O36 C35 C34 106.8(4) .
O36 C35 H35A 110.4 .
C34 C35 H35A 110.4 .
O36 C35 H35B 110.4 .
C34 C35 H35B 110.4 .
H35A C35 H35B 108.6 .
C32 O36 C35 109.9(4) .
O38 C37 C34 110.3(4) .
O38 C37 H37A 109.6 .
C34 C37 H37A 109.6 .
O38 C37 H37B 109.6 .
C34 C37 H37B 109.6 .
H37A C37 H37B 108.1 .
C37 O38 Fe1 117.6(3) .
C37 O38 H38 109.3 .
Fe1 O38 H38 114.4 .
O40 C39 C34 108.7(4) .
O40 C39 H39A 110.0 .
C34 C39 H39A 110.0 .
O40 C39 H39B 110.0 .
C34 C39 H39B 110.0 .
H39A C39 H39B 108.3 .
C39 O40 H40 109.5 .
O100 C101 C313 111.3(8) .
O100 C101 H10A 109.4 .
C313 C101 H10A 109.4 .
O100 C101 H10B 109.4 .
C313 C101 H10B 109.4 .
H10A C101 H10B 108.0 .
C102 O101 H101 109.5 .
O101 C102 C313 110.7(10) .
O101 C102 H10C 109.5 .
C313 C102 H10C 109.5 .
O101 C102 H10D 109.5 .
C313 C102 H10D 109.5 .
H10C C102 H10D 108.1 .
O315 C103 C313 105.1(7) .
O315 C103 H10E 110.7 .
C313 C103 H10E 110.7 .
O315 C103 H10F 110.7 .
C313 C103 H10F 110.7 .
H10E C103 H10F 108.8 .
C201 O100 Fe2 115.2(7) .
C101 O100 Fe2 118.9(5) .
O100 C201 C313 112.1(9) .
O100 C201 H20A 109.2 .
C313 C201 H20A 109.2 .
O100 C201 H20B 109.2 .
C313 C201 H20B 109.2 .
H20A C201 H20B 107.9 .
C202 O201 H201 109.5 .
O201 C202 C313 110.3(13) .
O201 C202 H20C 109.6 .
C313 C202 H20C 109.6 .
O201 C202 H20D 109.6 .
C313 C202 H20D 109.6 .
H20C C202 H20D 108.1 .
C313 C203 O315 101.4(9) .
C313 C203 H20E 111.5 .
O315 C203 H20E 111.5 .
C313 C203 H20F 111.5 .
O315 C203 H20F 111.5 .
H20E C203 H20F 109.3 .
C309 O309 Fe2 119.2(5) .
C409 O309 Fe2 111.6(6) .
O315 C311 C402 110.9(13) .
O315 C311 N312 107.4(4) .
C402 C311 N312 114.0(8) .
O315 C311 C302 107.7(9) .
N312 C311 C302 108.4(6) .
O315 C311 H311 111.1 .
N312 C311 H311 111.1 .
C302 C311 H311 111.1 .
O315 C311 H411 108.1 .
C402 C311 H411 108.1 .
N312 C311 H411 108.1 .
C313 N312 C311 105.9(4) .
C313 N312 Fe2 106.5(3) .
C311 N312 Fe2 114.0(3) .
C313 N312 H312 110.1 .
C311 N312 H312 110.1 .
Fe2 N312 H312 110.1 .
N312 C313 C101 107.8(6) .
N312 C313 C102 110.2(6) .
C101 C313 C102 114.3(7) .
N312 C313 C202 115.0(8) .
N312 C313 C203 104.8(7) .
C202 C313 C203 111.3(8) .
N312 C313 C103 100.2(6) .
C101 C313 C103 111.7(7) .
C102 C313 C103 111.6(7) .
N312 C313 C201 106.8(6) .
C202 C313 C201 108.9(10) .
C203 C313 C201 109.9(9) .
C103 O315 C311 109.8(5) .
C311 O315 C203 103.8(6) .
C302 N301 C310 120.6(10) .
C302 N301 Fe2 125.2(8) .
C310 N301 Fe2 114.1(8) .
N301 C302 C303 120.8(10) .
N301 C302 C311 116.1(9) .
C303 C302 C311 123.1(9) .
C304 C303 C302 120.1(10) .
C304 C303 H303 119.9 .
C302 C303 H303 119.9 .
C303 C304 C305 119.7(9) .
C303 C304 H304 120.2 .
C305 C304 H304 120.2 .
C310 C305 C304 117.2(8) .
C310 C305 C306 116.5(8) .
C304 C305 C306 126.2(9) .
C307 C306 C305 119.8(9) .
C307 C306 H306 120.1 .
C305 C306 H306 120.1 .
C306 C307 C308 122.2(9) .
C306 C307 H307 118.9 .
C308 C307 H307 118.9 .
C309 C308 C307 120.2(9) .
C309 C308 H308 119.9 .
C307 C308 H308 119.9 .
O309 C309 C308 128.0(9) .
O309 C309 C310 114.0(8) .
C308 C309 C310 117.7(9) .
N301 C310 C305 121.4(9) .
N301 C310 C309 115.0(9) .
C305 C310 C309 123.5(8) .
C402 N401 C410 121.2(13) .
C402 N401 Fe2 125.7(11) .
C410 N401 Fe2 113.1(10) .
N401 C402 C403 120.9(13) .
N401 C402 C311 115.0(13) .
C403 C402 C311 124.1(13) .
C404 C403 C402 119.2(13) .
C404 C403 H403 120.4 .
C402 C403 H403 120.4 .
C403 C404 C405 120.5(12) .
C403 C404 H404 119.7 .
C405 C404 H404 119.7 .
C410 C405 C404 116.7(10) .
C410 C405 C406 115.2(11) .
C404 C405 C406 128.0(11) .
C407 C406 C405 119.6(11) .
C407 C406 H406 120.2 .
C405 C406 H406 120.2 .
C406 C407 C408 124.7(12) .
C406 C407 H407 117.6 .
C408 C407 H407 117.6 .
C409 C408 C407 118.2(12) .
C409 C408 H408 120.9 .
C407 C408 H408 120.9 .
C408 C409 C410 117.8(12) .
C408 C409 O309 122.3(11) .
C410 C409 O309 119.8(10) .
N401 C410 C409 114.4(11) .
N401 C410 C405 121.3(11) .
C409 C410 C405 124.3(11) .
N501 C502 C503 166.4(19) .
C502 C503 H50A 109.5 .
C502 C503 H50B 109.5 .
H50A C503 H50B 109.5 .
C502 C503 H50C 109.5 .
H50A C503 H50C 109.5 .
H50B C503 H50C 109.5 .
N601 C602 C603 170(4) .
C602 C603 H60A 109.5 .
C602 C603 H60B 109.5 .
H60A C603 H60B 109.5 .
C602 C603 H60C 109.5 .
H60A C603 H60C 109.5 .
H60B C603 H60C 109.5 .
O903 N900 O902 121.0(5) .
O903 N900 O901 118.6(6) .
O902 N900 O901 120.2(5) .

loop_
_geom_bond_atom_site_label_1
_geom_bond_atom_site_label_2
_geom_bond_distance
Fe1 O1 1.7912(7)
Fe1 O30 2.129(3)
Fe1 N1 2.138(4)
Fe1 O38 2.153(3)
Fe1 N22 2.164(4)
Fe1 O9 2.182(3)
Fe1 N33 2.431(4)
Fe2 O100 1.889(4)
Fe2 O309 1.998(4)
Fe2 O30 2.023(3)
Fe2 O9 2.052(3)
Fe2 N301 2.056(14)
Fe2 N401 2.155(18)
Fe2 N312 2.296(4)
N1 C2 1.325(6)
N1 C10 1.348(6)
C2 C3 1.408(7)
C2 C11 1.498(7)
C3 C4 1.357(8)
C3 H3 0.9500
C4 C5 1.412(8)
C4 H4 0.9500
C5 C6 1.412(8)
C5 C10 1.416(7)
C6 C7 1.354(9)
C6 H6 0.9500
C7 C8 1.408(8)
C7 H7 0.9500
C8 C9 1.375(7)
C8 H01F 0.9500
O9 C9 1.343(6)
C9 C10 1.435(7)
C11 O11 1.392(6)
C11 N33 1.484(6)
C11 H11A 1.0000
O11 H11 0.8400
N22 C23 1.317(6)
N22 C31 1.372(6)
C23 C24 1.389(7)
C23 C32 1.509(7)
C24 C25 1.367(8)
C24 H24 0.9500
C25 C26 1.408(8)
C25 H25 0.9500
C26 C31 1.402(7)
C26 C27 1.412(7)
C27 C28 1.360(8)
C27 H27 0.9500
C28 C29 1.419(8)
C28 H28 0.9500
C29 C30 1.376(7)
C29 H29 0.9500
C30 O30 1.355(6)
C30 C31 1.407(7)
C32 O36 1.432(6)
C32 N33 1.495(6)
C32 H32 1.0000
N33 C34 1.520(6)
C34 C39 1.521(7)
C34 C35 1.524(7)
C34 C37 1.533(7)
C35 O36 1.441(6)
C35 H35A 0.9900
C35 H35B 0.9900
C37 O38 1.438(6)
C37 H37A 0.9900
C37 H37B 0.9900
O38 H38 0.8402
C39 O40 1.432(6)
C39 H39A 0.9900
C39 H39B 0.9900
O40 H40 0.8400
C101 O100 1.447(11)
C101 C313 1.491(12)
C101 H10A 0.9900
C101 H10B 0.9900
O101 C102 1.410(18)
O101 H101 0.8400
C102 C313 1.492(12)
C102 H10C 0.9900
C102 H10D 0.9900
C103 O315 1.386(12)
C103 C313 1.562(12)
C103 H10E 0.9900
C103 H10F 0.9900
O100 C201 1.296(13)
C201 C313 1.619(15)
C201 H20A 0.9900
C201 H20B 0.9900
O201 C202 1.42(2)
O201 H201 0.8400
C202 C313 1.499(15)
C202 H20C 0.9900
C202 H20D 0.9900
C203 C313 1.500(14)
C203 O315 1.527(16)
C203 H20E 0.9900
C203 H20F 0.9900
O309 C309 1.294(12)
O309 C409 1.453(16)
C311 O315 1.410(7)
C311 C402 1.418(18)
C311 N312 1.494(7)
C311 C302 1.582(14)
C311 H311 1.0000
C311 H411 1.0000
N312 C313 1.491(7)
N312 H312 1.0000
N301 C302 1.317(11)
N301 C310 1.362(10)
C302 C303 1.412(11)
C303 C304 1.356(12)
C303 H303 0.9500
C304 C305 1.417(12)
C304 H304 0.9500
C305 C310 1.405(11)
C305 C306 1.434(12)
C306 C307 1.366(13)
C306 H306 0.9500
C307 C308 1.408(13)
C307 H307 0.9500
C308 C309 1.376(11)
C308 H308 0.9500
C309 C310 1.413(11)
N401 C402 1.319(13)
N401 C410 1.355(13)
C402 C403 1.416(14)
C403 C404 1.365(15)
C403 H403 0.9500
C404 C405 1.415(14)
C404 H404 0.9500
C405 C410 1.415(13)
C405 C406 1.435(14)
C406 C407 1.354(15)
C406 H406 0.9500
C407 C408 1.396(15)
C407 H407 0.9500
C408 C409 1.387(14)
C408 H408 0.9500
C409 C410 1.414(14)
N501 C502 1.171(14)
C502 C503 1.447(17)
C503 H50A 0.9800
C503 H50B 0.9800
C503 H50C 0.9800
N601 C602 1.181(19)
C602 C603 1.46(2)
C603 H60A 0.9800
C603 H60B 0.9800
C603 H60C 0.9800
N900 O903 1.222(7)
N900 O902 1.259(7)
N900 O901 1.262(6)

loop_
_geom_hbond_atom_site_label_D
_geom_hbond_atom_site_label_H
_geom_hbond_atom_site_label_A
_geom_hbond_distance_DH
_geom_hbond_distance_HA
_geom_hbond_distance_DA
_geom_hbond_angle_DHA
_geom_hbond_site_symmetry_A
_geom_hbond_publ_flag
O11 H11 O309 0.84 1.90 2.692(5) 156.7 2_566 yes
O38 H38 O901 0.84 1.87 2.712(6) 174.8 . yes
O40 H40 O902 0.84 1.89 2.719(6) 168.3 . yes
O101^a H101^a O40 0.84 1.91 2.742(16) 173.6 2_656 yes
O201^b H201^b O40 0.84 1.87 2.694(17) 168.0 2_656 yes
N312 H312 O901 1.00 2.09 3.047(7) 158.4 . yes

loop_
_geom_torsion_atom_site_label_1
_geom_torsion_atom_site_label_2
_geom_torsion_atom_site_label_3
_geom_torsion_atom_site_label_4
_geom_torsion
C10 N1 C2 C3 -2.5(7)
Fe1 N1 C2 C3 -174.4(3)
C10 N1 C2 C11 172.3(4)
Fe1 N1 C2 C11 0.3(5)
N1 C2 C3 C4 0.1(7)
C11 C2 C3 C4 -174.1(5)
C2 C3 C4 C5 2.6(8)
C3 C4 C5 C6 175.9(5)
C3 C4 C5 C10 -2.8(7)
C4 C5 C6 C7 -174.5(6)
C10 C5 C6 C7 4.2(8)
C5 C6 C7 C8 -2.1(10)
C6 C7 C8 C9 -2.5(9)
Fe2 O9 C9 C8 21.4(8)
Fe1 O9 C9 C8 -170.8(4)
Fe2 O9 C9 C10 -163.3(3)
Fe1 O9 C9 C10 4.5(5)
C7 C8 C9 O9 179.9(5)
C7 C8 C9 C10 4.6(8)
C2 N1 C10 C5 2.1(7)
Fe1 N1 C10 C5 174.4(4)
C2 N1 C10 C9 -174.5(4)
Fe1 N1 C10 C9 -2.1(5)
C4 C5 C10 N1 0.5(7)
C6 C5 C10 N1 -178.3(5)
C4 C5 C10 C9 176.9(5)
C6 C5 C10 C9 -2.0(7)
O9 C9 C10 N1 -1.6(6)
C8 C9 C10 N1 174.2(4)
O9 C9 C10 C5 -178.2(4)
C8 C9 C10 C5 -2.4(7)
N1 C2 C11 O11 165.7(4)
C3 C2 C11 O11 -19.7(6)
N1 C2 C11 N33 36.8(5)
C3 C2 C11 N33 -148.7(4)
C31 N22 C23 C24 -0.3(7)
Fe1 N22 C23 C24 169.9(4)
C31 N22 C23 C32 179.1(4)
Fe1 N22 C23 C32 -10.7(6)
N22 C23 C24 C25 0.7(8)
C32 C23 C24 C25 -178.6(5)
C23 C24 C25 C26 -1.1(8)
C24 C25 C26 C31 1.1(8)
C24 C25 C26 C27 -179.9(5)
C31 C26 C27 C28 -2.5(7)
C25 C26 C27 C28 178.5(5)
C26 C27 C28 C29 1.3(8)
C27 C28 C29 C30 0.2(8)
C28 C29 C30 O30 -178.6(4)
C28 C29 C30 C31 -0.5(7)
C29 C30 O30 Fe2 -17.7(7)
C31 C30 O30 Fe2 164.2(3)
C29 C30 O30 Fe1 171.6(4)
C31 C30 O30 Fe1 -6.6(5)
C23 N22 C31 C26 0.2(6)
Fe1 N22 C31 C26 -170.8(3)
C23 N22 C31 C30 178.3(4)
Fe1 N22 C31 C30 7.3(5)
C25 C26 C31 N22 -0.6(7)
C27 C26 C31 N22 -179.7(4)
C25 C26 C31 C30 -178.6(4)
C27 C26 C31 C30 2.3(7)
O30 C30 C31 N22 -0.6(6)
C29 C30 C31 N22 -178.9(4)
O30 C30 C31 C26 177.5(4)
C29 C30 C31 C26 -0.8(7)
N22 C23 C32 O36 -129.0(4)
C24 C23 C32 O36 50.4(6)
N22 C23 C32 N33 -10.5(6)
C24 C23 C32 N33 168.9(4)
O11 C11 N33 C32 66.8(5)
C2 C11 N33 C32 -166.1(4)
O11 C11 N33 C34 -53.9(6)
C2 C11 N33 C34 73.2(5)
O11 C11 N33 Fe1 -176.0(3)
C2 C11 N33 Fe1 -48.9(4)
O36 C32 N33 C11 -106.1(4)
C23 C32 N33 C11 134.9(4)
O36 C32 N33 C34 21.8(5)
C23 C32 N33 C34 -97.3(4)
O36 C32 N33 Fe1 141.8(3)
C23 C32 N33 Fe1 22.8(5)
C11 N33 C34 C39 -25.0(6)
C32 N33 C34 C39 -148.9(4)
Fe1 N33 C34 C39 92.1(4)
C11 N33 C34 C35 96.1(5)
C32 N33 C34 C35 -27.9(5)
Fe1 N33 C34 C35 -146.9(3)
C11 N33 C34 C37 -146.9(4)
C32 N33 C34 C37 89.2(4)
Fe1 N33 C34 C37 -29.9(4)
N33 C34 C35 O36 24.6(5)
C39 C34 C35 O36 146.7(4)
C37 C34 C35 O36 -88.8(5)
N33 C32 O36 C35 -6.2(6)
C23 C32 O36 C35 115.0(5)
C34 C35 O36 C32 -11.9(6)
N33 C34 C37 O38 49.5(5)
C39 C34 C37 O38 -74.1(5)
C35 C34 C37 O38 160.8(4)
C34 C37 O38 Fe1 -49.2(5)
N33 C34 C39 O40 178.6(4)
C35 C34 C39 O40 62.8(6)
C37 C34 C39 O40 -62.0(5)
C313 C101 O100 Fe2 37.7(10)
O309 Fe2 O100 C201 -172.7(8)
O30 Fe2 O100 C201 -75.7(8)
O9 Fe2 O100 C201 -16.8(9)
N401 Fe2 O100 C201 105.4(9)
N312 Fe2 O100 C201 36.2(8)
O309 Fe2 O100 C101 137.1(6)
O30 Fe2 O100 C101 -125.9(6)
O9 Fe2 O100 C101 -67.0(7)
N301 Fe2 O100 C101 60.1(7)
N312 Fe2 O100 C101 -14.0(6)
Fe2 O100 C201 C313 -53.2(12)
O315 C311 N312 C313 -12.0(5)
C402 C311 N312 C313 111.2(16)
C302 C311 N312 C313 104.1(10)
O315 C311 N312 Fe2 -128.8(4)
C402 C311 N312 Fe2 -5.5(16)
C302 C311 N312 Fe2 -12.7(11)
C311 N312 C313 C101 -90.0(6)
Fe2 N312 C313 C101 31.7(6)
C311 N312 C313 C102 144.7(7)
Fe2 N312 C313 C102 -93.7(6)
C311 N312 C313 C202 108.1(9)
Fe2 N312 C313 C202 -130.2(9)
C311 N312 C313 C203 -14.5(8)
Fe2 N312 C313 C203 107.2(7)
C311 N312 C313 C103 27.0(7)
Fe2 N312 C313 C103 148.7(5)
C311 N312 C313 C201 -131.0(7)
Fe2 N312 C313 C201 -9.3(7)
O100 C101 C313 N312 -44.6(9)
O100 C101 C313 C102 78.2(10)
O100 C101 C313 C103 -153.8(8)
O101 C102 C313 N312 -52.9(13)
O101 C102 C313 C101 -174.5(11)
O101 C102 C313 C103 57.5(13)
O201 C202 C313 N312 53(2)
O201 C202 C313 C203 172.4(18)
O201 C202 C313 C201 -66(2)
O315 C203 C313 N312 33.3(8)
O315 C203 C313 C202 -91.7(12)
O315 C203 C313 C201 147.7(7)
O315 C103 C313 N312 -34.0(9)
O315 C103 C313 C101 79.9(10)
O315 C103 C313 C102 -150.7(8)
O100 C201 C313 N312 38.0(12)
O100 C201 C313 C202 162.7(11)
O100 C201 C313 C203 -75.2(12)
C313 C103 O315 C311 28.5(9)
N312 C311 O315 C103 -11.0(8)
C302 C311 O315 C103 -127.6(9)
C402 C311 O315 C203 -92.1(13)
N312 C311 O315 C203 33.1(7)
C313 C203 O315 C311 -41.3(8)
C310 N301 C302 C303 2(3)
Fe2 N301 C302 C303 -179.9(17)
C310 N301 C302 C311 -179.7(19)
Fe2 N301 C302 C311 -2(3)
O315 C311 C302 N301 125.7(16)
N312 C311 C302 N301 10(2)
O315 C311 C302 C303 -56(2)
N312 C311 C302 C303 -172.0(15)
N301 C302 C303 C304 -1(3)
C311 C302 C303 C304 -179.5(16)
C302 C303 C304 C305 -1(2)
C303 C304 C305 C310 3.3(17)
C303 C304 C305 C306 -178.1(12)
C310 C305 C306 C307 1.8(16)
C304 C305 C306 C307 -176.9(12)
C305 C306 C307 C308 -2.6(18)
C306 C307 C308 C309 1.6(18)
Fe2 O309 C309 C308 176.1(10)
Fe2 O309 C309 C310 -10.7(13)
C307 C308 C309 O309 173.2(12)
C307 C308 C309 C310 0.2(17)
C302 N301 C310 C305 0(3)
Fe2 N301 C310 C305 -178.3(12)
C302 N301 C310 C309 178.7(18)
Fe2 N301 C310 C309 0(2)
C304 C305 C310 N301 -3(2)
C306 C305 C310 N301 178.6(15)
C304 C305 C310 C309 178.7(12)
C306 C305 C310 C309 0.0(18)
O309 C309 C310 N301 6.4(18)
C308 C309 C310 N301 -179.7(15)
O309 C309 C310 C305 -174.9(12)
C308 C309 C310 C305 -1.0(18)
C410 N401 C402 C403 -1(4)
Fe2 N401 C402 C403 -180(2)
C410 N401 C402 C311 -180(3)
Fe2 N401 C402 C311 1(4)
O315 C311 C402 N401 124(2)
N312 C311 C402 N401 3(3)
O315 C311 C402 C403 -55(3)
N312 C311 C402 C403 -176(2)
N401 C402 C403 C404 0(4)
C311 C402 C403 C404 179(2)
C402 C403 C404 C405 -2(3)
C403 C404 C405 C410 3(2)
C403 C404 C405 C406 -178.8(18)
C410 C405 C406 C407 3(2)
C404 C405 C406 C407 -175.1(17)
C405 C406 C407 C408 -2(3)
C406 C407 C408 C409 -1(3)
C407 C408 C409 C410 3(2)
C407 C408 C409 O309 -174.4(16)
Fe2 O309 C409 C408 -177.3(14)
Fe2 O309 C409 C410 4.9(18)
C402 N401 C410 C409 -179(3)
Fe2 N401 C410 C409 0(3)
C402 N401 C410 C405 3(4)
Fe2 N401 C410 C405 -178.3(16)
C408 C409 C410 N401 179(2)
O309 C409 C410 N401 -3(3)
C408 C409 C410 C405 -3(3)
O309 C409 C410 C405 175.1(17)
C404 C405 C410 N401 -4(3)
C406 C405 C410 N401 178(2)
C404 C405 C410 C409 177.7(16)
C406 C405 C410 C409 0(3)
